data_7056748
loop_
_publ_author_name
'Saravana Mani, Kailasam'
'Kaminsky, Werner'
'Rajendran, Subramaniam Parameswaran'

_publ_section_title
;
 A facile atom economic one pot multicomponent synthesis of bioactive
 spiro-indenoquinoxaline pyrrolizines as potent antioxidants and
 anti-cancer agents
;
_journal_issue 1
_journal_name_full 'New Journal of Chemistry'
_journal_page_first 301
_journal_paper_doi 10.1039/C7NJ02993D
_journal_volume 42
_journal_year 2018
_chemical_formula_moiety 'C39 H30 Cl N4 O'
_chemical_formula_sum 'C39 H30 Cl N4 O'
_chemical_formula_weight 606.12
_chemical_name_common 68dmprsp
_chemical_name_systematic
;
 68dmprsp
;
_space_group_IT_number 2
_space_group_name_Hall '-P 1'
_space_group_name_H-M_alt 'P -1'
_symmetry_cell_setting triclinic
_symmetry_Int_Tables_number 2
_symmetry_space_group_name_Hall '-P 1'
_symmetry_space_group_name_H-M 'P -1'
_atom_sites_solution_hydrogens geom
_atom_sites_solution_primary direct
_atom_sites_solution_secondary difmap
_audit_conform_dict_location ftp://ftp.iucr.org/pub/cif_core.dic
_audit_conform_dict_name cif_core.dic
_audit_conform_dict_version 2.4
_audit_creation_date 2016-08-08T12:22:00-00:00
_audit_creation_method 'WinGX routine CIF_UPDATE'
_audit_update_record
;
2017-08-16 deposited with the CCDC.
2017-11-12 downloaded from the CCDC.
;
_cell_angle_alpha 91.344(7)
_cell_angle_beta 99.494(7)
_cell_angle_gamma 106.741(7)
_cell_formula_units_Z 2
_cell_length_a 9.7080(12)
_cell_length_b 11.5722(15)
_cell_length_c 14.215(2)
_cell_measurement_reflns_used 12177
_cell_measurement_temperature 294(2)
_cell_measurement_theta_max 20
_cell_measurement_theta_min 3
_cell_volume 1504.1(3)
_computing_cell_refinement 'HKL Scalepack (Otwinowski & Minor 1997)'
_computing_data_collection KappaCCD
_computing_data_reduction 'HKL Scalepack (Otwinowski & Minor 1997)'
_computing_molecular_graphics 'maXus, Zortep'
_computing_publication_material 'SHELXL-97 (Sheldrick, 1997)'
_computing_structure_refinement 'SHELXL-97 (Sheldrick, 2008)'
_computing_structure_solution SIR97
_diffrn_ambient_temperature 294(2)
_diffrn_measured_fraction_theta_full 0.994
_diffrn_measured_fraction_theta_max 0.973
_diffrn_measurement_device_type 'Nonius KappaCCD'
_diffrn_measurement_method '\f and \w scans'
_diffrn_radiation_monochromator graphite
_diffrn_radiation_type MoK\a
_diffrn_radiation_wavelength 0.71073
_diffrn_reflns_av_R_equivalents 0.0769
_diffrn_reflns_av_unetI/netI 0.1263
_diffrn_reflns_limit_h_max 12
_diffrn_reflns_limit_h_min -11
_diffrn_reflns_limit_k_max 15
_diffrn_reflns_limit_k_min -15
_diffrn_reflns_limit_l_max 18
_diffrn_reflns_limit_l_min -18
_diffrn_reflns_number 12177
_diffrn_reflns_theta_full 25
_diffrn_reflns_theta_max 28.32
_diffrn_reflns_theta_min 2.23
_diffrn_source 'fine-focus sealed tube'
_exptl_absorpt_coefficient_mu 0.167
_exptl_absorpt_correction_T_max 0.9917
_exptl_absorpt_correction_T_min 0.9594
_exptl_absorpt_correction_type multi-scan
_exptl_absorpt_process_details HKL2008
_exptl_crystal_colour colourless
_exptl_crystal_density_diffrn 1.338
_exptl_crystal_density_method 'not measured'
_exptl_crystal_description prism
_exptl_crystal_F_000 634
_exptl_crystal_size_max 0.25
_exptl_crystal_size_mid 0.2
_exptl_crystal_size_min 0.05
_refine_diff_density_max 0.359
_refine_diff_density_min -0.269
_refine_diff_density_rms 0.057
_refine_ls_extinction_coef 0.0127(19)
_refine_ls_extinction_expression Fc^*^=kFc[1+0.001xFc^2^\l^3^/sin(2\q)]^-1/4^
_refine_ls_extinction_method SHELXL
_refine_ls_goodness_of_fit_ref 0.897
_refine_ls_hydrogen_treatment constr
_refine_ls_matrix_type full
_refine_ls_number_parameters 409
_refine_ls_number_reflns 7275
_refine_ls_number_restraints 0
_refine_ls_restrained_S_all 0.897
_refine_ls_R_factor_all 0.1646
_refine_ls_R_factor_gt 0.0562
_refine_ls_shift/su_max 0.003
_refine_ls_shift/su_mean 0
_refine_ls_structure_factor_coef Fsqd
_refine_ls_weighting_details 'calc w=1/[\s^2^(Fo^2^)+(0.0721P)^2^+0.0000P] where P=(Fo^2^+2Fc^2^)/3'
_refine_ls_weighting_scheme calc
_refine_ls_wR_factor_gt 0.1237
_refine_ls_wR_factor_ref 0.1649
_reflns_number_gt 3037
_reflns_number_total 7275
_reflns_threshold_expression >2\s(I)
_cod_data_source_file c7nj02993d2.cif
_cod_data_source_block 68dmprsp
_cod_depositor_comments 'Adding full bibliography for 7056748.cif.'
_cod_database_code 7056748

loop_
_symmetry_equiv_pos_as_xyz
'x, y, z'
'-x, -y, -z'

loop_
_atom_site_label
_atom_site_type_symbol
_atom_site_fract_x
_atom_site_fract_y
_atom_site_fract_z
_atom_site_U_iso_or_equiv
_atom_site_adp_type
_atom_site_occupancy
_atom_site_symmetry_multiplicity
_atom_site_calc_flag
_atom_site_refinement_flags
C1 C 0.9777(3) 0.5141(2) 0.23544(19) 0.0479(6) Uani 1 1 d .
C2 C 0.8685(3) 0.3995(2) 0.21943(17) 0.0435(6) Uani 1 1 d .
C3 C 0.7828(3) 0.3742(2) 0.28882(17) 0.0443(6) Uani 1 1 d .
H3 H 0.7083 0.3014 0.2824 0.053 Uiso 1 1 calc R
C4 C 0.8041(2) 0.4553(2) 0.36962(17) 0.0430(6) Uani 1 1 d .
C5 C 0.7188(3) 0.4317(2) 0.44224(18) 0.0500(6) Uani 1 1 d .
H5 H 0.6414 0.3609 0.4366 0.06 Uiso 1 1 calc R
C6 C 0.7479(3) 0.5110(3) 0.52058(19) 0.0538(7) Uani 1 1 d .
C7 C 0.8641(3) 0.6199(3) 0.5281(2) 0.0585(7) Uani 1 1 d .
C8 C 0.9491(3) 0.6476(2) 0.4586(2) 0.0538(7) Uani 1 1 d .
C9 C 0.9196(3) 0.5646(2) 0.37802(18) 0.0452(6) Uani 1 1 d .
C10 C 0.6605(3) 0.4862(3) 0.6006(2) 0.0781(9) Uani 1 1 d .
H10A H 0.5779 0.4157 0.5821 0.117 Uiso 1 1 calc R
H10B H 0.6271 0.5545 0.6131 0.117 Uiso 1 1 calc R
H10C H 0.7211 0.4728 0.6572 0.117 Uiso 1 1 calc R
C11 C 1.0746(3) 0.7634(2) 0.4668(2) 0.0728(9) Uani 1 1 d .
H11A H 1.0443 0.8211 0.4275 0.109 Uiso 1 1 calc R
H11B H 1.1563 0.7464 0.446 0.109 Uiso 1 1 calc R
H11C H 1.1025 0.796 0.5322 0.109 Uiso 1 1 calc R
C12 C 0.8503(3) 0.3139(2) 0.13433(17) 0.0436(6) Uani 1 1 d .
H12 H 0.9108 0.3595 0.091 0.052 Uiso 1 1 calc R
C13 C 0.6950(3) 0.2639(2) 0.07582(17) 0.0452(6) Uani 1 1 d .
H13 H 0.6264 0.2427 0.1205 0.054 Uiso 1 1 calc R
C14 C 0.6512(3) 0.3541(2) 0.01132(18) 0.0488(6) Uani 1 1 d .
C15 C 0.5054(3) 0.3186(2) -0.05306(19) 0.0523(7) Uani 1 1 d .
C16 C 0.3945(3) 0.2160(3) -0.0445(2) 0.0577(7) Uani 1 1 d .
H16 H 0.4079 0.1666 0.0047 0.069 Uiso 1 1 calc R
C17 C 0.2636(3) 0.1858(3) -0.1080(2) 0.0667(8) Uani 1 1 d .
H17 H 0.1888 0.1171 -0.1007 0.08 Uiso 1 1 calc R
C18 C 0.2435(4) 0.2567(3) -0.1820(3) 0.0835(10) Uani 1 1 d .
H18 H 0.1552 0.2367 -0.2247 0.1 Uiso 1 1 calc R
C19 C 0.3549(4) 0.3578(3) -0.1924(3) 0.0969(12) Uani 1 1 d .
H19 H 0.3426 0.4051 -0.2433 0.116 Uiso 1 1 calc R
C20 C 0.4836(4) 0.3891(3) -0.1284(2) 0.0787(10) Uani 1 1 d .
H20 H 0.5574 0.4585 -0.1355 0.094 Uiso 1 1 calc R
C21 C 0.6964(3) 0.1428(2) 0.02252(17) 0.0488(6) Uani 1 1 d .
H21 H 0.6181 0.0756 0.0386 0.059 Uiso 1 1 calc R
C22 C 0.6862(3) 0.1375(3) -0.08620(19) 0.0618(8) Uani 1 1 d .
H22A H 0.5933 0.0826 -0.1178 0.074 Uiso 1 1 calc R
H22B H 0.6962 0.217 -0.1096 0.074 Uiso 1 1 calc R
C23 C 0.8121(3) 0.0917(3) -0.1038(2) 0.0650(8) Uani 1 1 d .
H23A H 0.7848 0.004 -0.1076 0.078 Uiso 1 1 calc R
H23B H 0.8459 0.1204 -0.162 0.078 Uiso 1 1 calc R
C24 C 0.9263(3) 0.1459(3) -0.01659(19) 0.0595(7) Uani 1 1 d .
H24A H 1.0019 0.1057 -0.0077 0.071 Uiso 1 1 calc R
H24B H 0.9708 0.2318 -0.0204 0.071 Uiso 1 1 calc R
C25 C 0.8981(3) 0.1986(2) 0.15156(17) 0.0455(6) Uani 1 1 d .
C26 C 1.0614(3) 0.2153(2) 0.18423(18) 0.0462(6) Uani 1 1 d .
C27 C 1.1805(3) 0.2869(2) 0.1497(2) 0.0550(7) Uani 1 1 d .
H27 H 1.1675 0.3362 0.1004 0.066 Uiso 1 1 calc R
C28 C 1.3198(3) 0.2837(2) 0.1900(2) 0.0605(8) Uani 1 1 d .
H28 H 1.4004 0.332 0.1676 0.073 Uiso 1 1 calc R
C29 C 1.3405(3) 0.2103(3) 0.2625(2) 0.0625(8) Uani 1 1 d .
H29 H 1.4345 0.2085 0.2874 0.075 Uiso 1 1 calc R
C30 C 1.2233(3) 0.1394(2) 0.2986(2) 0.0570(7) Uani 1 1 d .
H30 H 1.2373 0.0901 0.3478 0.068 Uiso 1 1 calc R
C31 C 1.0844(3) 0.1434(2) 0.25973(18) 0.0471(6) Uani 1 1 d .
C32 C 0.9440(3) 0.0824(2) 0.28657(17) 0.0447(6) Uani 1 1 d .
C33 C 0.8344(3) 0.1196(2) 0.22794(17) 0.0445(6) Uani 1 1 d .
C34 C 0.6663(3) 0.0057(2) 0.30805(17) 0.0471(6) Uani 1 1 d .
C35 C 0.5216(3) -0.0372(3) 0.3238(2) 0.0601(8) Uani 1 1 d .
H35 H 0.4482 -0.0125 0.287 0.072 Uiso 1 1 calc R
C36 C 0.4891(3) -0.1152(3) 0.3930(2) 0.0756(9) Uani 1 1 d .
H36 H 0.3929 -0.1441 0.4026 0.091 Uiso 1 1 calc R
C37 C 0.5975(4) -0.1518(3) 0.4495(2) 0.0802(10) Uani 1 1 d .
H37 H 0.5738 -0.2043 0.4969 0.096 Uiso 1 1 calc R
C38 C 0.7381(3) -0.1114(3) 0.4358(2) 0.0688(9) Uani 1 1 d .
H38 H 0.81 -0.1367 0.4738 0.083 Uiso 1 1 calc R
C39 C 0.7759(3) -0.0322(2) 0.36503(18) 0.0503(7) Uani 1 1 d .
N1 N 1.0041(2) 0.59190(18) 0.30852(16) 0.0509(6) Uani 1 1 d .
N2 N 0.8391(2) 0.12340(18) 0.06028(14) 0.0489(5) Uani 1 1 d .
N3 N 0.6961(2) 0.08366(18) 0.23707(14) 0.0485(5) Uani 1 1 d .
N4 N 0.9202(2) 0.00805(19) 0.35402(15) 0.0530(6) Uani 1 1 d .
O1 O 0.7364(2) 0.45497(17) 0.00985(14) 0.0670(6) Uani 1 1 d .
Cl1 Cl 1.09137(9) 0.55922(7) 0.15201(6) 0.0719(3) Uani 1 1 d .

loop_
_atom_site_aniso_label
_atom_site_aniso_U_11
_atom_site_aniso_U_22
_atom_site_aniso_U_33
_atom_site_aniso_U_23
_atom_site_aniso_U_13
_atom_site_aniso_U_12
C1 0.0514(15) 0.0395(14) 0.0526(17) 0.0081(13) 0.0105(13) 0.0122(12)
C2 0.0465(14) 0.0424(14) 0.0397(14) 0.0037(11) 0.0016(11) 0.0136(11)
C3 0.0450(14) 0.0414(14) 0.0442(15) 0.0025(12) 0.0046(12) 0.0111(11)
C4 0.0434(14) 0.0434(14) 0.0410(15) -0.0001(12) 0.0016(11) 0.0144(12)
C5 0.0462(15) 0.0533(16) 0.0481(16) -0.0006(13) 0.0056(12) 0.0128(12)
C6 0.0539(16) 0.0653(18) 0.0444(17) -0.0041(14) 0.0040(13) 0.0246(14)
C7 0.0598(18) 0.0586(18) 0.0598(19) -0.0020(14) 0.0033(15) 0.0264(15)
C8 0.0512(16) 0.0435(15) 0.0611(18) -0.0083(13) -0.0066(14) 0.0156(12)
C9 0.0467(14) 0.0412(14) 0.0478(16) 0.0008(12) 0.0027(12) 0.0163(12)
C10 0.080(2) 0.097(2) 0.057(2) -0.0102(18) 0.0153(17) 0.0253(19)
C11 0.070(2) 0.0507(17) 0.087(2) -0.0152(16) 0.0060(17) 0.0077(15)
C12 0.0469(14) 0.0455(14) 0.0373(14) 0.0038(11) 0.0091(11) 0.0108(11)
C13 0.0508(15) 0.0470(14) 0.0383(14) 0.0046(12) 0.0107(12) 0.0134(12)
C14 0.0581(17) 0.0441(15) 0.0447(16) 0.0054(12) 0.0134(13) 0.0134(13)
C15 0.0571(17) 0.0514(16) 0.0518(17) 0.0051(13) 0.0067(13) 0.0228(13)
C16 0.0573(18) 0.0598(18) 0.0579(18) 0.0100(14) 0.0115(15) 0.0193(14)
C17 0.0572(19) 0.069(2) 0.070(2) -0.0070(17) 0.0075(16) 0.0159(15)
C18 0.074(2) 0.074(2) 0.096(3) -0.007(2) -0.0186(19) 0.032(2)
C19 0.098(3) 0.079(2) 0.099(3) 0.028(2) -0.027(2) 0.027(2)
C20 0.077(2) 0.059(2) 0.089(2) 0.0248(18) -0.0110(19) 0.0168(17)
C21 0.0521(16) 0.0439(14) 0.0461(16) 0.0025(12) 0.0103(12) 0.0065(12)
C22 0.0683(19) 0.0633(18) 0.0489(17) -0.0055(14) 0.0074(14) 0.0143(15)
C23 0.081(2) 0.0641(18) 0.0526(18) -0.0046(14) 0.0177(16) 0.0229(16)
C24 0.0695(19) 0.0628(18) 0.0522(18) 0.0018(14) 0.0206(15) 0.0240(15)
C25 0.0511(15) 0.0430(14) 0.0428(15) 0.0042(12) 0.0112(12) 0.0130(12)
C26 0.0482(15) 0.0416(14) 0.0481(16) -0.0005(12) 0.0096(12) 0.0116(12)
C27 0.0552(17) 0.0478(16) 0.0632(19) 0.0040(13) 0.0185(14) 0.0129(13)
C28 0.0505(18) 0.0502(16) 0.078(2) -0.0022(15) 0.0198(15) 0.0070(13)
C29 0.0456(16) 0.0643(19) 0.074(2) -0.0045(16) 0.0058(15) 0.0134(14)
C30 0.0552(17) 0.0630(18) 0.0530(17) -0.0003(14) 0.0020(14) 0.0222(14)
C31 0.0472(15) 0.0491(15) 0.0439(15) -0.0060(12) 0.0076(12) 0.0135(12)
C32 0.0516(15) 0.0418(14) 0.0385(15) 0.0011(12) 0.0039(12) 0.0129(12)
C33 0.0469(15) 0.0409(14) 0.0440(15) -0.0008(11) 0.0077(12) 0.0108(12)
C34 0.0563(16) 0.0442(14) 0.0383(15) 0.0028(12) 0.0107(12) 0.0097(12)
C35 0.0551(17) 0.0658(18) 0.0562(18) 0.0110(15) 0.0126(14) 0.0111(14)
C36 0.060(2) 0.087(2) 0.070(2) 0.0188(18) 0.0189(17) 0.0003(17)
C37 0.074(2) 0.089(2) 0.067(2) 0.0323(19) 0.0135(18) 0.0042(19)
C38 0.069(2) 0.072(2) 0.061(2) 0.0258(16) 0.0098(16) 0.0146(16)
C39 0.0581(17) 0.0488(15) 0.0413(15) 0.0051(12) 0.0071(13) 0.0124(13)
N1 0.0519(13) 0.0422(12) 0.0553(14) 0.0037(11) 0.0051(11) 0.0114(10)
N2 0.0570(14) 0.0476(12) 0.0436(13) 0.0014(10) 0.0121(10) 0.0163(10)
N3 0.0505(13) 0.0480(12) 0.0463(13) 0.0047(10) 0.0110(10) 0.0120(10)
N4 0.0589(14) 0.0538(13) 0.0451(13) 0.0061(11) 0.0065(11) 0.0161(11)
O1 0.0692(13) 0.0537(12) 0.0702(14) 0.0120(10) 0.0029(10) 0.0105(10)
Cl1 0.0773(5) 0.0585(5) 0.0761(6) 0.0103(4) 0.0351(4) 0.0017(4)

loop_
_atom_type_symbol
_atom_type_description
_atom_type_scat_dispersion_real
_atom_type_scat_dispersion_imag
_atom_type_scat_source
C C 0.0033 0.0016 'International Tables Vol C Tables 4.2.6.8 and 6.1.1.4'
H H 0 0 'International Tables Vol C Tables 4.2.6.8 and 6.1.1.4'
N N 0.0061 0.0033 'International Tables Vol C Tables 4.2.6.8 and 6.1.1.4'
O O 0.0106 0.006 'International Tables Vol C Tables 4.2.6.8 and 6.1.1.4'
Cl Cl 0.1484 0.1585 'International Tables Vol C Tables 4.2.6.8 and 6.1.1.4'

loop_
_geom_angle_atom_site_label_1
_geom_angle_atom_site_label_2
_geom_angle_atom_site_label_3
_geom_angle
N1 C1 C2 126.4(2)
N1 C1 Cl1 114.30(18)
C2 C1 Cl1 119.3(2)
C3 C2 C1 114.4(2)
C3 C2 C12 123.2(2)
C1 C2 C12 122.4(2)
C2 C3 C4 122.2(2)
C2 C3 H3 118.9
C4 C3 H3 118.9
C5 C4 C9 118.9(2)
C5 C4 C3 123.5(2)
C9 C4 C3 117.5(2)
C6 C5 C4 121.1(2)
C6 C5 H5 119.4
C4 C5 H5 119.4
C5 C6 C7 119.3(2)
C5 C6 C10 122.1(3)
C7 C6 C10 118.6(3)
C8 C7 C6 121.7(3)
C7 C8 C9 118.8(2)
C7 C8 C11 121.9(3)
C9 C8 C11 119.2(3)
N1 C9 C8 119.0(2)
N1 C9 C4 120.9(2)
C8 C9 C4 120.1(2)
C6 C10 H10A 109.5
C6 C10 H10B 109.5
H10A C10 H10B 109.5
C6 C10 H10C 109.5
H10A C10 H10C 109.5
H10B C10 H10C 109.5
C8 C11 H11A 109.5
C8 C11 H11B 109.5
H11A C11 H11B 109.5
C8 C11 H11C 109.5
H11A C11 H11C 109.5
H11B C11 H11C 109.5
C2 C12 C13 116.45(19)
C2 C12 C25 117.7(2)
C13 C12 C25 102.94(19)
C2 C12 H12 106.3
C13 C12 H12 106.3
C25 C12 H12 106.3
C14 C13 C12 112.9(2)
C14 C13 C21 115.1(2)
C12 C13 C21 104.05(19)
C14 C13 H13 108.2
C12 C13 H13 108.2
C21 C13 H13 108.2
O1 C14 C15 120.0(2)
O1 C14 C13 120.2(2)
C15 C14 C13 119.8(2)
C16 C15 C20 118.4(3)
C16 C15 C14 123.4(2)
C20 C15 C14 118.1(2)
C15 C16 C17 120.8(3)
C15 C16 H16 119.6
C17 C16 H16 119.6
C18 C17 C16 120.1(3)
C18 C17 H17 119.9
C16 C17 H17 119.9
C17 C18 C19 119.5(3)
C17 C18 H18 120.3
C19 C18 H18 120.3
C20 C19 C18 120.4(3)
C20 C19 H19 119.8
C18 C19 H19 119.8
C19 C20 C15 120.8(3)
C19 C20 H20 119.6
C15 C20 H20 119.6
N2 C21 C22 104.8(2)
N2 C21 C13 106.66(19)
C22 C21 C13 118.5(2)
N2 C21 H21 108.8
C22 C21 H21 108.8
C13 C21 H21 108.8
C23 C22 C21 104.8(2)
C23 C22 H22A 110.8
C21 C22 H22A 110.8
C23 C22 H22B 110.8
C21 C22 H22B 110.8
H22A C22 H22B 108.9
C24 C23 C22 102.0(2)
C24 C23 H23A 111.4
C22 C23 H23A 111.4
C24 C23 H23B 111.4
C22 C23 H23B 111.4
H23A C23 H23B 109.2
N2 C24 C23 101.8(2)
N2 C24 H24A 111.4
C23 C24 H24A 111.4
N2 C24 H24B 111.4
C23 C24 H24B 111.4
H24A C24 H24B 109.3
N2 C25 C33 105.40(18)
N2 C25 C26 112.12(19)
C33 C25 C26 100.65(19)
N2 C25 C12 104.19(19)
C33 C25 C12 116.7(2)
C26 C25 C12 117.41(19)
C27 C26 C31 119.3(2)
C27 C26 C25 129.8(2)
C31 C26 C25 110.9(2)
C26 C27 C28 118.9(3)
C26 C27 H27 120.5
C28 C27 H27 120.5
C29 C28 C27 121.1(3)
C29 C28 H28 119.5
C27 C28 H28 119.5
C28 C29 C30 120.8(3)
C28 C29 H29 119.6
C30 C29 H29 119.6
C29 C30 C31 118.3(3)
C29 C30 H30 120.8
C31 C30 H30 120.8
C30 C31 C26 121.5(2)
C30 C31 C32 129.6(2)
C26 C31 C32 108.9(2)
N4 C32 C33 124.5(2)
N4 C32 C31 127.3(2)
C33 C32 C31 108.1(2)
N3 C33 C32 122.9(2)
N3 C33 C25 126.3(2)
C32 C33 C25 110.8(2)
N3 C34 C35 118.8(2)
N3 C34 C39 122.2(2)
C35 C34 C39 119.1(2)
C36 C35 C34 119.9(3)
C36 C35 H35 120
C34 C35 H35 120
C35 C36 C37 120.9(3)
C35 C36 H36 119.6
C37 C36 H36 119.6
C38 C37 C36 120.2(3)
C38 C37 H37 119.9
C36 C37 H37 119.9
C37 C38 C39 120.7(3)
C37 C38 H38 119.7
C39 C38 H38 119.7
N4 C39 C38 119.0(3)
N4 C39 C34 121.8(2)
C38 C39 C34 119.2(2)
C1 N1 C9 118.6(2)
C24 N2 C25 118.1(2)
C24 N2 C21 107.14(19)
C25 N2 C21 106.81(18)
C33 N3 C34 114.5(2)
C32 N4 C39 114.1(2)

loop_
_geom_bond_atom_site_label_1
_geom_bond_atom_site_label_2
_geom_bond_distance
C1 N1 1.301(3)
C1 C2 1.425(3)
C1 Cl1 1.739(3)
C2 C3 1.377(3)
C2 C12 1.500(3)
C3 C4 1.415(3)
C3 H3 0.93
C4 C5 1.411(3)
C4 C9 1.415(3)
C5 C6 1.364(3)
C5 H5 0.93
C6 C7 1.416(4)
C6 C10 1.513(4)
C7 C8 1.375(4)
C8 C9 1.414(3)
C8 C11 1.516(4)
C9 N1 1.371(3)
C10 H10A 0.96
C10 H10B 0.96
C10 H10C 0.96
C11 H11A 0.96
C11 H11B 0.96
C11 H11C 0.96
C12 C13 1.536(3)
C12 C25 1.546(3)
C12 H12 0.98
C13 C14 1.512(3)
C13 C21 1.582(3)
C13 H13 0.98
C14 O1 1.224(3)
C14 C15 1.493(4)
C15 C16 1.377(4)
C15 C20 1.387(4)
C16 C17 1.379(4)
C16 H16 0.93
C17 C18 1.372(4)
C17 H17 0.93
C18 C19 1.375(5)
C18 H18 0.93
C19 C20 1.366(4)
C19 H19 0.93
C20 H20 0.93
C21 N2 1.482(3)
C21 C22 1.531(3)
C21 H21 0.98
C22 C23 1.519(4)
C22 H22A 0.97
C22 H22B 0.97
C23 C24 1.506(4)
C23 H23A 0.97
C23 H23B 0.97
C24 N2 1.473(3)
C24 H24A 0.97
C24 H24B 0.97
C25 N2 1.478(3)
C25 C33 1.530(3)
C25 C26 1.530(3)
C26 C27 1.385(3)
C26 C31 1.401(3)
C27 C28 1.390(4)
C27 H27 0.93
C28 C29 1.376(4)
C28 H28 0.93
C29 C30 1.381(4)
C29 H29 0.93
C30 C31 1.384(4)
C30 H30 0.93
C31 C32 1.460(3)
C32 N4 1.308(3)
C32 C33 1.414(3)
C33 N3 1.316(3)
C34 N3 1.380(3)
C34 C35 1.406(3)
C34 C39 1.408(4)
C35 C36 1.365(4)
C35 H35 0.93
C36 C37 1.388(4)
C36 H36 0.93
C37 C38 1.358(4)
C37 H37 0.93
C38 C39 1.399(3)
C38 H38 0.93
C39 N4 1.380(3)
